data_4301673
loop_
_publ_author_name
'Piotr Wawrzyniak'
'Amy L. Fuller'
'Alexandra M. Z. Slawin'
'Petr Kilian'

_publ_section_title
;
Intramolecular Phosphine-Phosphine Donor-Acceptor Complexes
;
_journal_name_full 'Inorganic Chemistry'
_journal_page_first 2500
_journal_page_last 2506
_journal_paper_doi 10.1021/ic801833a
_journal_volume 48
_journal_year 2009
_chemical_formula_moiety 'C18 H22 Cl2 P2.C4 H8 O'
_chemical_formula_sum 'C22 H30 Cl2 O P2'
_chemical_formula_weight 443.30
_chemical_name_systematic
; 
 ? 
;
_space_group_IT_number 2
_symmetry_cell_setting triclinic
_symmetry_space_group_name_Hall '-P 1'
_symmetry_space_group_name_H-M 'P -1'
_atom_sites_solution_hydrogens geom
_atom_sites_solution_primary direct
_atom_sites_solution_secondary difmap
_audit_creation_method SHELXL-97
_cell_angle_alpha 75.418(19)
_cell_angle_beta 85.80(2)
_cell_angle_gamma 77.593(18)
_cell_formula_units_Z 2
_cell_length_a 8.007(2)
_cell_length_b 11.328(3)
_cell_length_c 12.594(4)
_cell_measurement_reflns_used 3383
_cell_measurement_temperature 93(2)
_cell_measurement_theta_max 28.5511
_cell_measurement_theta_min 1.6710
_cell_volume 1079.5(5)
_computing_cell_refinement 'CrystalClear (Rigaku Corp., 2004)'
_computing_data_collection 'CrystalClear (Rigaku Corp., 2004)'
_computing_data_reduction 'CrystalClear (Rigaku Corp., 2004)'
_computing_molecular_graphics 'Bruker SHELXTL'
_computing_publication_material 'Bruker SHELXTL'
_computing_structure_refinement 'SHELXL-97 (Sheldrick, 1997)'
_computing_structure_solution 'SHELXS-97 (Sheldrick, 1990)'
_diffrn_ambient_temperature 93(2)
_diffrn_measured_fraction_theta_full 0.967
_diffrn_measured_fraction_theta_max 0.964
_diffrn_measurement_device_type CCD
_diffrn_measurement_method '\w and \f scans'
_diffrn_radiation_monochromator confocal
_diffrn_radiation_source 'rotating anode'
_diffrn_radiation_type MoK\a
_diffrn_radiation_wavelength 0.71073
_diffrn_reflns_av_R_equivalents 0.0654
_diffrn_reflns_av_sigmaI/netI 0.0995
_diffrn_reflns_limit_h_max 8
_diffrn_reflns_limit_h_min -9
_diffrn_reflns_limit_k_max 13
_diffrn_reflns_limit_k_min -13
_diffrn_reflns_limit_l_max 12
_diffrn_reflns_limit_l_min -15
_diffrn_reflns_number 6889
_diffrn_reflns_theta_full 25.00
_diffrn_reflns_theta_max 25.36
_diffrn_reflns_theta_min 1.67
_exptl_absorpt_coefficient_mu 0.459
_exptl_absorpt_correction_T_max 1.0000
_exptl_absorpt_correction_T_min 0.9539
_exptl_absorpt_correction_type multi-scan
_exptl_absorpt_process_details 'Jacobson, R. (1998) Private communication'
_exptl_crystal_colour Colorless
_exptl_crystal_density_diffrn 1.364
_exptl_crystal_density_method 'not measured'
_exptl_crystal_description Platelet
_exptl_crystal_F_000 468
_exptl_crystal_size_max 0.1000
_exptl_crystal_size_mid 0.1000
_exptl_crystal_size_min 0.0100
_refine_diff_density_max 0.828
_refine_diff_density_min -0.528
_refine_diff_density_rms 0.096
_refine_ls_extinction_coef 0.016(4)
_refine_ls_extinction_expression Fc^*^=kFc[1+0.001xFc^2^\l^3^/sin(2\q)]^-1/4^
_refine_ls_extinction_method SHELXL
_refine_ls_goodness_of_fit_ref 1.078
_refine_ls_hydrogen_treatment constr
_refine_ls_matrix_type full
_refine_ls_number_parameters 246
_refine_ls_number_reflns 3827
_refine_ls_number_restraints 0
_refine_ls_restrained_S_all 1.078
_refine_ls_R_factor_all 0.0836
_refine_ls_R_factor_gt 0.0670
_refine_ls_shift/su_max 0.000
_refine_ls_shift/su_mean 0.000
_refine_ls_structure_factor_coef Fsqd
_refine_ls_weighting_details 'calc w=1/[\s^2^(Fo^2^)+(0.0792P)^2^+0.2598P] where P=(Fo^2^+2Fc^2^)/3'
_refine_ls_weighting_scheme calc
_refine_ls_wR_factor_gt 0.1631
_refine_ls_wR_factor_ref 0.1841
_reflns_number_gt 2958
_reflns_number_total 3827
_reflns_threshold_expression >2sigma(I)
_cod_data_source_file ic801833a_si_001_2.cif
_cod_data_source_block 14
_cod_depositor_comments
;
The following automatic conversions were performed:
'_symmetry_cell_setting' value 'Triclinic' changed to 'triclinic'
according to '/home/saulius/struct/CIF-dictionaries/cif_core.dic'
dictionary named 'cif_core.dic' version 2.4.1 from 2010-06-29.

Automatic conversion script
Id: cif_fix_enum 1527 2010-12-29 10:47:43Z saulius 
;
_cod_original_cell_volume 1079.6(5)
_cod_database_code 4301673

loop_
_symmetry_equiv_pos_as_xyz
'x, y, z'
'-x, -y, -z'

loop_
_atom_site_label
_atom_site_type_symbol
_atom_site_fract_x
_atom_site_fract_y
_atom_site_fract_z
_atom_site_U_iso_or_equiv
_atom_site_adp_type
_atom_site_occupancy
_atom_site_symmetry_multiplicity
_atom_site_calc_flag
_atom_site_refinement_flags
_atom_site_disorder_assembly
_atom_site_disorder_group
Cl1 Cl 0.25341(12) -0.05664(9) 0.89721(8) 0.0367(3) Uani 1 1 d . . .
Cl2 Cl 0.27355(13) 0.35590(9) 0.69435(7) 0.0383(3) Uani 1 1 d . . .
P1 P -0.01919(11) 0.18152(8) 0.75161(7) 0.0248(3) Uani 1 1 d . . .
C1 C -0.1019(4) 0.2651(3) 0.8542(3) 0.0251(8) Uani 1 1 d . . .
C2 C -0.2679(4) 0.3232(3) 0.8733(3) 0.0302(8) Uani 1 1 d . . .
H2A H -0.3544 0.3267 0.8241 0.036 Uiso 1 1 calc R . .
C3 C -0.3126(5) 0.3772(4) 0.9632(3) 0.0365(9) Uani 1 1 d . . .
H3A H -0.4278 0.4158 0.9748 0.044 Uiso 1 1 calc R . .
C4 C -0.1878(5) 0.3735(4) 1.0342(3) 0.0341(9) Uani 1 1 d . . .
C5 C -0.0195(5) 0.3156(3) 1.0145(3) 0.0293(8) Uani 1 1 d . . .
C6 C 0.0984(5) 0.3183(3) 1.0910(3) 0.0324(9) Uani 1 1 d . . .
C7 C 0.2655(5) 0.2646(4) 1.0780(3) 0.0364(9) Uani 1 1 d . . .
H7A H 0.3482 0.2656 1.1280 0.044 Uiso 1 1 calc R . .
C8 C 0.3157(5) 0.2071(3) 0.9897(3) 0.0329(8) Uani 1 1 d . . .
H8A H 0.4324 0.1688 0.9826 0.040 Uiso 1 1 calc R . .
C9 C 0.2015(4) 0.2046(3) 0.9138(3) 0.0284(8) Uani 1 1 d . . .
C10 C 0.0279(4) 0.2599(3) 0.9268(3) 0.0259(8) Uani 1 1 d . . .
P9 P 0.25995(11) 0.13853(9) 0.79398(7) 0.0275(3) Uani 1 1 d . . .
C11 C -0.1891(5) 0.4184(4) 1.1384(3) 0.0439(11) Uani 1 1 d . . .
H11A H -0.2591 0.3743 1.1969 0.053 Uiso 1 1 calc R . .
H11B H -0.2364 0.5091 1.1244 0.053 Uiso 1 1 calc R . .
C12 C 0.0016(5) 0.3883(4) 1.1725(3) 0.0401(10) Uani 1 1 d . . .
H12A H 0.0428 0.4659 1.1679 0.048 Uiso 1 1 calc R . .
H12B H 0.0158 0.3360 1.2485 0.048 Uiso 1 1 calc R . .
C13 C -0.1081(4) 0.0402(3) 0.7764(3) 0.0286(8) Uani 1 1 d . . .
H13A H -0.0710 -0.0124 0.8506 0.034 Uiso 1 1 calc R . .
C14 C -0.3036(5) 0.0727(4) 0.7780(3) 0.0361(9) Uani 1 1 d . . .
H14A H -0.3484 -0.0039 0.7919 0.054 Uiso 1 1 calc R . .
H14B H -0.3436 0.1270 0.7070 0.054 Uiso 1 1 calc R . .
H14C H -0.3442 0.1159 0.8363 0.054 Uiso 1 1 calc R . .
C15 C -0.0379(5) -0.0361(4) 0.6921(3) 0.0365(9) Uani 1 1 d . . .
H15A H -0.0866 -0.1111 0.7076 0.055 Uiso 1 1 calc R . .
H15B H 0.0870 -0.0601 0.6967 0.055 Uiso 1 1 calc R . .
H15C H -0.0693 0.0142 0.6182 0.055 Uiso 1 1 calc R . .
C16 C -0.0756(5) 0.2679(4) 0.6100(3) 0.0333(9) Uani 1 1 d . . .
H16A H -0.1728 0.2347 0.5914 0.040 Uiso 1 1 calc R . .
C17 C -0.1434(5) 0.4062(4) 0.5978(3) 0.0419(10) Uani 1 1 d . . .
H17A H -0.1716 0.4463 0.5210 0.063 Uiso 1 1 calc R . .
H17B H -0.0561 0.4432 0.6205 0.063 Uiso 1 1 calc R . .
H17C H -0.2464 0.4186 0.6441 0.063 Uiso 1 1 calc R . .
C18 C 0.0682(5) 0.2400(4) 0.5270(3) 0.0402(10) Uani 1 1 d . . .
H18A H 0.0321 0.2875 0.4530 0.060 Uiso 1 1 calc R . .
H18B H 0.0930 0.1507 0.5297 0.060 Uiso 1 1 calc R . .
H18C H 0.1711 0.2639 0.5452 0.060 Uiso 1 1 calc R . .
O21 O 0.3253(4) 0.7692(3) 0.5557(2) 0.0504(8) Uani 1 1 d . . .
C22 C 0.4513(6) 0.6557(4) 0.5875(3) 0.0466(11) Uani 1 1 d . . .
H22A H 0.5177 0.6358 0.5225 0.056 Uiso 1 1 calc R . .
H22B H 0.3958 0.5854 0.6235 0.056 Uiso 1 1 calc R . .
C23 C 0.5672(5) 0.6793(4) 0.6669(3) 0.0396(10) Uani 1 1 d . . .
H23A H 0.6889 0.6469 0.6508 0.048 Uiso 1 1 calc R . .
H23B H 0.5393 0.6395 0.7436 0.048 Uiso 1 1 calc R . .
C24 C 0.5302(5) 0.8221(4) 0.6474(3) 0.0417(10) Uani 1 1 d . . .
H24A H 0.4694 0.8490 0.7113 0.050 Uiso 1 1 calc R . .
H24B H 0.6371 0.8546 0.6324 0.050 Uiso 1 1 calc R . .
C25 C 0.4172(6) 0.8651(4) 0.5468(3) 0.0473(11) Uani 1 1 d . . .
H25A H 0.3382 0.9453 0.5472 0.057 Uiso 1 1 calc R . .
H25B H 0.4875 0.8754 0.4784 0.057 Uiso 1 1 calc R . .

loop_
_atom_site_aniso_label
_atom_site_aniso_U_11
_atom_site_aniso_U_22
_atom_site_aniso_U_33
_atom_site_aniso_U_23
_atom_site_aniso_U_13
_atom_site_aniso_U_12
Cl1 0.0324(5) 0.0319(6) 0.0441(6) -0.0037(5) -0.0088(4) -0.0070(4)
Cl2 0.0482(6) 0.0385(6) 0.0326(5) -0.0075(5) 0.0011(4) -0.0201(5)
P1 0.0219(5) 0.0283(6) 0.0258(5) -0.0078(4) -0.0016(4) -0.0067(4)
C1 0.0250(18) 0.0264(19) 0.0262(17) -0.0066(16) 0.0016(13) -0.0107(15)
C2 0.0236(18) 0.033(2) 0.038(2) -0.0137(18) 0.0047(15) -0.0110(15)
C3 0.029(2) 0.035(2) 0.050(2) -0.016(2) 0.0088(17) -0.0118(17)
C4 0.036(2) 0.030(2) 0.040(2) -0.0110(18) 0.0083(16) -0.0151(17)
C5 0.036(2) 0.029(2) 0.0271(18) -0.0080(17) 0.0041(15) -0.0158(16)
C6 0.044(2) 0.030(2) 0.0250(18) -0.0052(17) 0.0004(16) -0.0130(18)
C7 0.046(2) 0.039(2) 0.029(2) -0.0086(18) -0.0056(16) -0.0155(19)
C8 0.032(2) 0.034(2) 0.0317(19) -0.0017(18) -0.0055(15) -0.0099(17)
C9 0.0269(18) 0.034(2) 0.0267(18) -0.0057(16) 0.0009(14) -0.0136(16)
C10 0.0284(18) 0.0274(19) 0.0239(17) -0.0059(16) 0.0003(14) -0.0106(15)
P9 0.0220(5) 0.0327(6) 0.0298(5) -0.0092(5) -0.0006(4) -0.0079(4)
C11 0.054(3) 0.048(3) 0.037(2) -0.019(2) 0.0149(19) -0.021(2)
C12 0.064(3) 0.031(2) 0.028(2) -0.0095(18) -0.0025(18) -0.012(2)
C13 0.0217(17) 0.030(2) 0.036(2) -0.0083(17) -0.0039(14) -0.0069(15)
C14 0.030(2) 0.038(2) 0.044(2) -0.0115(19) -0.0008(16) -0.0138(17)
C15 0.032(2) 0.034(2) 0.048(2) -0.017(2) 0.0007(16) -0.0097(17)
C16 0.032(2) 0.036(2) 0.0318(19) -0.0071(18) -0.0040(15) -0.0084(17)
C17 0.045(2) 0.039(2) 0.037(2) -0.0007(19) -0.0026(17) -0.0061(19)
C18 0.044(2) 0.050(3) 0.0281(19) -0.0092(19) -0.0012(16) -0.014(2)
O21 0.0370(16) 0.064(2) 0.0551(18) -0.0145(17) -0.0136(13) -0.0179(15)
C22 0.053(3) 0.048(3) 0.045(2) -0.016(2) 0.001(2) -0.021(2)
C23 0.035(2) 0.044(2) 0.041(2) -0.010(2) 0.0005(17) -0.0107(19)
C24 0.037(2) 0.045(2) 0.046(2) -0.015(2) -0.0026(18) -0.0092(19)
C25 0.047(3) 0.048(3) 0.047(3) -0.009(2) -0.012(2) -0.009(2)

loop_
_atom_type_symbol
_atom_type_description
_atom_type_scat_dispersion_real
_atom_type_scat_dispersion_imag
_atom_type_scat_source
C C 0.0033 0.0016 'International Tables Vol C Tables 4.2.6.8 and 6.1.1.4'
H H 0.0000 0.0000 'International Tables Vol C Tables 4.2.6.8 and 6.1.1.4'
O O 0.0106 0.0060 'International Tables Vol C Tables 4.2.6.8 and 6.1.1.4'
P P 0.1023 0.0942 'International Tables Vol C Tables 4.2.6.8 and 6.1.1.4'
Cl Cl 0.1484 0.1585 'International Tables Vol C Tables 4.2.6.8 and 6.1.1.4'

loop_
_geom_angle_atom_site_label_1
_geom_angle_atom_site_label_2
_geom_angle_atom_site_label_3
_geom_angle
_geom_angle_site_symmetry_1
_geom_angle_site_symmetry_3
_geom_angle_publ_flag
C1 P1 C13 109.23(15) . . ?
C1 P1 C16 114.50(17) . . ?
C13 P1 C16 105.78(17) . . ?
C1 P1 P9 98.14(12) . . ?
C13 P1 P9 112.24(12) . . ?
C16 P1 P9 116.89(13) . . ?
C2 C1 C10 119.3(3) . . ?
C2 C1 P1 129.6(3) . . ?
C10 C1 P1 110.9(2) . . ?
C1 C2 C3 122.1(3) . . ?
C1 C2 H2A 119.0 . . ?
C3 C2 H2A 119.0 . . ?
C4 C3 C2 119.3(3) . . ?
C4 C3 H3A 120.3 . . ?
C2 C3 H3A 120.3 . . ?
C3 C4 C5 118.6(3) . . ?
C3 C4 C11 133.7(3) . . ?
C5 C4 C11 107.6(3) . . ?
C10 C5 C4 123.2(3) . . ?
C10 C5 C6 122.7(3) . . ?
C4 C5 C6 114.1(3) . . ?
C7 C6 C5 118.2(3) . . ?
C7 C6 C12 134.0(3) . . ?
C5 C6 C12 107.8(3) . . ?
C6 C7 C8 119.8(3) . . ?
C6 C7 H7A 120.1 . . ?
C8 C7 H7A 120.1 . . ?
C9 C8 C7 122.5(3) . . ?
C9 C8 H8A 118.8 . . ?
C7 C8 H8A 118.8 . . ?
C8 C9 C10 118.1(3) . . ?
C8 C9 P9 124.6(3) . . ?
C10 C9 P9 117.3(2) . . ?
C5 C10 C9 118.7(3) . . ?
C5 C10 C1 117.4(3) . . ?
C9 C10 C1 123.8(3) . . ?
C9 P9 P1 89.28(11) . . ?
C9 P9 Cl1 91.39(12) . . ?
P1 P9 Cl1 93.93(5) . . ?
C9 P9 Cl2 84.68(12) . . ?
P1 P9 Cl2 88.26(5) . . ?
Cl1 P9 Cl2 175.48(5) . . ?
C4 C11 C12 105.4(3) . . ?
C4 C11 H11A 110.7 . . ?
C12 C11 H11A 110.7 . . ?
C4 C11 H11B 110.7 . . ?
C12 C11 H11B 110.7 . . ?
H11A C11 H11B 108.8 . . ?
C6 C12 C11 104.9(3) . . ?
C6 C12 H12A 110.8 . . ?
C11 C12 H12A 110.8 . . ?
C6 C12 H12B 110.8 . . ?
C11 C12 H12B 110.8 . . ?
H12A C12 H12B 108.9 . . ?
C14 C13 C15 111.6(3) . . ?
C14 C13 P1 110.8(2) . . ?
C15 C13 P1 111.2(2) . . ?
C14 C13 H13A 107.7 . . ?
C15 C13 H13A 107.7 . . ?
P1 C13 H13A 107.7 . . ?
C13 C14 H14A 109.5 . . ?
C13 C14 H14B 109.5 . . ?
H14A C14 H14B 109.5 . . ?
C13 C14 H14C 109.5 . . ?
H14A C14 H14C 109.5 . . ?
H14B C14 H14C 109.5 . . ?
C13 C15 H15A 109.5 . . ?
C13 C15 H15B 109.5 . . ?
H15A C15 H15B 109.5 . . ?
C13 C15 H15C 109.5 . . ?
H15A C15 H15C 109.5 . . ?
H15B C15 H15C 109.5 . . ?
C17 C16 C18 113.0(3) . . ?
C17 C16 P1 113.7(2) . . ?
C18 C16 P1 112.4(3) . . ?
C17 C16 H16A 105.6 . . ?
C18 C16 H16A 105.6 . . ?
P1 C16 H16A 105.6 . . ?
C16 C17 H17A 109.5 . . ?
C16 C17 H17B 109.5 . . ?
H17A C17 H17B 109.5 . . ?
C16 C17 H17C 109.5 . . ?
H17A C17 H17C 109.5 . . ?
H17B C17 H17C 109.5 . . ?
C16 C18 H18A 109.5 . . ?
C16 C18 H18B 109.5 . . ?
H18A C18 H18B 109.5 . . ?
C16 C18 H18C 109.5 . . ?
H18A C18 H18C 109.5 . . ?
H18B C18 H18C 109.5 . . ?
C25 O21 C22 104.4(3) . . ?
O21 C22 C23 105.9(3) . . ?
O21 C22 H22A 110.6 . . ?
C23 C22 H22A 110.6 . . ?
O21 C22 H22B 110.6 . . ?
C23 C22 H22B 110.6 . . ?
H22A C22 H22B 108.7 . . ?
C22 C23 C24 104.1(3) . . ?
C22 C23 H23A 110.9 . . ?
C24 C23 H23A 110.9 . . ?
C22 C23 H23B 110.9 . . ?
C24 C23 H23B 110.9 . . ?
H23A C23 H23B 109.0 . . ?
C25 C24 C23 102.8(3) . . ?
C25 C24 H24A 111.2 . . ?
C23 C24 H24A 111.2 . . ?
C25 C24 H24B 111.2 . . ?
C23 C24 H24B 111.2 . . ?
H24A C24 H24B 109.1 . . ?
O21 C25 C24 104.8(3) . . ?
O21 C25 H25A 110.8 . . ?
C24 C25 H25A 110.8 . . ?
O21 C25 H25B 110.8 . . ?
C24 C25 H25B 110.8 . . ?
H25A C25 H25B 108.9 . . ?

loop_
_geom_bond_atom_site_label_1
_geom_bond_atom_site_label_2
_geom_bond_distance
_geom_bond_site_symmetry_2
_geom_bond_publ_flag
Cl1 P9 2.2745(14) . ?
Cl2 P9 2.4879(15) . ?
P1 C1 1.796(3) . ?
P1 C13 1.836(3) . ?
P1 C16 1.841(4) . ?
P1 P9 2.2570(14) . ?
C1 C2 1.383(5) . ?
C1 C10 1.417(5) . ?
C2 C3 1.408(5) . ?
C2 H2A 0.9500 . ?
C3 C4 1.377(5) . ?
C3 H3A 0.9500 . ?
C4 C5 1.400(5) . ?
C4 C11 1.521(5) . ?
C5 C10 1.396(4) . ?
C5 C6 1.408(5) . ?
C6 C7 1.362(5) . ?
C6 C12 1.521(5) . ?
C7 C8 1.418(5) . ?
C7 H7A 0.9500 . ?
C8 C9 1.380(5) . ?
C8 H8A 0.9500 . ?
C9 C10 1.412(5) . ?
C9 P9 1.836(3) . ?
C11 C12 1.559(6) . ?
C11 H11A 0.9900 . ?
C11 H11B 0.9900 . ?
C12 H12A 0.9900 . ?
C12 H12B 0.9900 . ?
C13 C14 1.530(5) . ?
C13 C15 1.535(5) . ?
C13 H13A 1.0000 . ?
C14 H14A 0.9800 . ?
C14 H14B 0.9800 . ?
C14 H14C 0.9800 . ?
C15 H15A 0.9800 . ?
C15 H15B 0.9800 . ?
C15 H15C 0.9800 . ?
C16 C17 1.516(5) . ?
C16 C18 1.534(5) . ?
C16 H16A 1.0000 . ?
C17 H17A 0.9800 . ?
C17 H17B 0.9800 . ?
C17 H17C 0.9800 . ?
C18 H18A 0.9800 . ?
C18 H18B 0.9800 . ?
C18 H18C 0.9800 . ?
O21 C25 1.415(5) . ?
O21 C22 1.440(5) . ?
C22 C23 1.519(5) . ?
C22 H22A 0.9900 . ?
C22 H22B 0.9900 . ?
C23 C24 1.539(6) . ?
C23 H23A 0.9900 . ?
C23 H23B 0.9900 . ?
C24 C25 1.526(6) . ?
C24 H24A 0.9900 . ?
C24 H24B 0.9900 . ?
C25 H25A 0.9900 . ?
C25 H25B 0.9900 . ?

loop_
_geom_torsion_atom_site_label_1
_geom_torsion_atom_site_label_2
_geom_torsion_atom_site_label_3
_geom_torsion_atom_site_label_4
_geom_torsion
_geom_torsion_site_symmetry_1
_geom_torsion_site_symmetry_2
_geom_torsion_site_symmetry_3
_geom_torsion_site_symmetry_4
_geom_torsion_publ_flag
C13 P1 C1 C2 -65.4(4) . . . . ?
C16 P1 C1 C2 53.0(4) . . . . ?
P9 P1 C1 C2 177.6(3) . . . . ?
C13 P1 C1 C10 110.4(3) . . . . ?
C16 P1 C1 C10 -131.2(3) . . . . ?
P9 P1 C1 C10 -6.7(3) . . . . ?
C10 C1 C2 C3 -0.2(6) . . . . ?
P1 C1 C2 C3 175.2(3) . . . . ?
C1 C2 C3 C4 0.6(6) . . . . ?
C2 C3 C4 C5 -0.1(6) . . . . ?
C2 C3 C4 C11 -178.5(4) . . . . ?
C3 C4 C5 C10 -0.8(6) . . . . ?
C11 C4 C5 C10 178.0(3) . . . . ?
C3 C4 C5 C6 179.2(3) . . . . ?
C11 C4 C5 C6 -2.0(5) . . . . ?
C10 C5 C6 C7 0.2(6) . . . . ?
C4 C5 C6 C7 -179.8(3) . . . . ?
C10 C5 C6 C12 178.9(3) . . . . ?
C4 C5 C6 C12 -1.1(5) . . . . ?
C5 C6 C7 C8 -0.5(6) . . . . ?
C12 C6 C7 C8 -178.8(4) . . . . ?
C6 C7 C8 C9 1.1(6) . . . . ?
C7 C8 C9 C10 -1.2(6) . . . . ?
C7 C8 C9 P9 176.9(3) . . . . ?
C4 C5 C10 C9 179.6(3) . . . . ?
C6 C5 C10 C9 -0.4(6) . . . . ?
C4 C5 C10 C1 1.1(5) . . . . ?
C6 C5 C10 C1 -178.9(3) . . . . ?
C8 C9 C10 C5 0.9(5) . . . . ?
P9 C9 C10 C5 -177.4(3) . . . . ?
C8 C9 C10 C1 179.2(3) . . . . ?
P9 C9 C10 C1 1.0(5) . . . . ?
C2 C1 C10 C5 -0.6(5) . . . . ?
P1 C1 C10 C5 -176.8(3) . . . . ?
C2 C1 C10 C9 -179.0(3) . . . . ?
P1 C1 C10 C9 4.8(5) . . . . ?
C8 C9 P9 P1 177.2(3) . . . . ?
C10 C9 P9 P1 -4.7(3) . . . . ?
C8 C9 P9 Cl1 83.3(3) . . . . ?
C10 C9 P9 Cl1 -98.6(3) . . . . ?
C8 C9 P9 Cl2 -94.5(3) . . . . ?
C10 C9 P9 Cl2 83.6(3) . . . . ?
C1 P1 P9 C9 5.97(16) . . . . ?
C13 P1 P9 C9 -108.74(16) . . . . ?
C16 P1 P9 C9 128.80(18) . . . . ?
C1 P1 P9 Cl1 97.30(12) . . . . ?
C13 P1 P9 Cl1 -17.41(12) . . . . ?
C16 P1 P9 Cl1 -139.86(13) . . . . ?
C1 P1 P9 Cl2 -78.73(12) . . . . ?
C13 P1 P9 Cl2 166.56(12) . . . . ?
C16 P1 P9 Cl2 44.10(13) . . . . ?
C3 C4 C11 C12 -177.4(4) . . . . ?
C5 C4 C11 C12 4.1(4) . . . . ?
C7 C6 C12 C11 -178.1(4) . . . . ?
C5 C6 C12 C11 3.5(4) . . . . ?
C4 C11 C12 C6 -4.6(4) . . . . ?
C1 P1 C13 C14 56.5(3) . . . . ?
C16 P1 C13 C14 -67.2(3) . . . . ?
P9 P1 C13 C14 164.2(2) . . . . ?
C1 P1 C13 C15 -178.8(3) . . . . ?
C16 P1 C13 C15 57.5(3) . . . . ?
P9 P1 C13 C15 -71.0(3) . . . . ?
C1 P1 C16 C17 14.8(3) . . . . ?
C13 P1 C16 C17 135.1(3) . . . . ?
P9 P1 C16 C17 -99.2(3) . . . . ?
C1 P1 C16 C18 144.7(3) . . . . ?
C13 P1 C16 C18 -95.0(3) . . . . ?
P9 P1 C16 C18 30.8(3) . . . . ?
C25 O21 C22 C23 38.0(4) . . . . ?
O21 C22 C23 C24 -17.1(4) . . . . ?
C22 C23 C24 C25 -8.2(4) . . . . ?
C22 O21 C25 C24 -43.6(4) . . . . ?
C23 C24 C25 O21 31.5(4) . . . . ?
